data_2215744
loop_
_publ_author_name
'Die Cheng'
'Mo Liu'
'Deng-Ke Liu'
'Ying Liu'
'Chang-Xiao Liu'

_publ_section_title
;
 1-[2-Hydroxy-4-(3-methylbut-2-enyloxy)phenyl]ethan-1-one
;
_journal_coeditor_code AT2439
_journal_issue 11
_journal_name_full 'Acta Crystallographica Section E'
_journal_page_first o4496
_journal_page_last o4496
_journal_paper_doi 10.1107/S1600536807053056
_journal_volume 63
_journal_year 2007
_chemical_formula_iupac 'C13 H16 O3'
_chemical_formula_moiety 'C13 H16 O3'
_chemical_formula_sum 'C13 H16 O3'
_chemical_formula_weight 220.26
_chemical_melting_point 315
_chemical_name_systematic
;
1-[2-Hydroxy-4-(3-methylbut-2-enyloxy)phenyl]ethan-1-one
;
_space_group_IT_number 2
_symmetry_cell_setting triclinic
_symmetry_space_group_name_Hall '-P 1'
_symmetry_space_group_name_H-M 'P -1'
_atom_sites_solution_hydrogens geom
_atom_sites_solution_primary direct
_atom_sites_solution_secondary difmap
_cell_angle_alpha 87.357(3)
_cell_angle_beta 86.416(3)
_cell_angle_gamma 68.734(3)
_cell_formula_units_Z 4
_cell_length_a 9.7647(17)
_cell_length_b 11.347(2)
_cell_length_c 11.553(2)
_cell_measurement_reflns_used 1972
_cell_measurement_temperature 293(2)
_cell_measurement_theta_max 25.90
_cell_measurement_theta_min 2.58
_cell_volume 1190.2(4)
_computing_cell_refinement 'SMART (Bruker, 1997)'
_computing_data_collection 'SAINT (Bruker, 1997)'
_computing_data_reduction 'SAINT (Bruker, 1997)'
_computing_molecular_graphics 'SHELXTL (Bruker, 1997)'
_computing_publication_material 'SHELXTL (Bruker, 1997)'
_computing_structure_refinement 'SHELXL97 (Sheldrick, 1997)'
_computing_structure_solution 'SHELXS97 (Sheldrick, 1997)'
_diffrn_ambient_temperature 293(2)
_diffrn_measured_fraction_theta_full 0.994
_diffrn_measured_fraction_theta_max 0.994
_diffrn_measurement_device_type 'Bruker SMART CCD area-detector'
_diffrn_measurement_method '\f and \w'
_diffrn_radiation_monochromator graphite
_diffrn_radiation_source 'fine-focus sealed tube'
_diffrn_radiation_type 'Mo K\a'
_diffrn_radiation_wavelength 0.71073
_diffrn_reflns_av_R_equivalents 0.0174
_diffrn_reflns_av_sigmaI/netI 0.0369
_diffrn_reflns_limit_h_max 7
_diffrn_reflns_limit_h_min -11
_diffrn_reflns_limit_k_max 12
_diffrn_reflns_limit_k_min -13
_diffrn_reflns_limit_l_max 13
_diffrn_reflns_limit_l_min -13
_diffrn_reflns_number 208
_diffrn_reflns_theta_full 25.02
_diffrn_reflns_theta_max 25.02
_diffrn_reflns_theta_min 1.77
_diffrn_standards_decay_% 0
_diffrn_standards_interval_count 0
_diffrn_standards_interval_time 0
_diffrn_standards_number 0
_exptl_absorpt_coefficient_mu 0.086
_exptl_absorpt_correction_T_max 0.9796
_exptl_absorpt_correction_T_min 0.9614
_exptl_absorpt_correction_type multi-scan
_exptl_absorpt_process_details '(SADABS; Sheldrick, 1996)'
_exptl_crystal_colour colourless
_exptl_crystal_density_diffrn 1.229
_exptl_crystal_density_method 'not measured'
_exptl_crystal_description plate
_exptl_crystal_F_000 472
_exptl_crystal_size_max 0.46
_exptl_crystal_size_mid 0.30
_exptl_crystal_size_min 0.24
_refine_diff_density_max 0.146
_refine_diff_density_min -0.138
_refine_ls_extinction_coef 0.029(3)
_refine_ls_extinction_expression Fc^*^=kFc[1+0.001xFc^2^\l^3^/sin(2\q)]^-1/4^
_refine_ls_extinction_method 'SHELXL97 (Sheldrick, 1997)'
_refine_ls_goodness_of_fit_ref 1.009
_refine_ls_hydrogen_treatment constr
_refine_ls_matrix_type full
_refine_ls_number_parameters 298
_refine_ls_number_reflns 4187
_refine_ls_number_restraints 0
_refine_ls_restrained_S_all 1.009
_refine_ls_R_factor_all 0.0815
_refine_ls_R_factor_gt 0.0443
_refine_ls_shift/su_max 0.002
_refine_ls_shift/su_mean 0.000
_refine_ls_structure_factor_coef Fsqd
_refine_ls_weighting_details 'w=1/[\s^2^(Fo^2^)+(0.0710P)^2^+0.1147P] where P=(Fo^2^+2Fc^2^)/3'
_refine_ls_weighting_scheme calc
_refine_ls_wR_factor_gt 0.1163
_refine_ls_wR_factor_ref 0.1424
_reflns_number_gt 2542
_reflns_number_total 4187
_reflns_threshold_expression I>2\s(I)
_cod_data_source_file at2439.cif
_cod_data_source_block I
_cod_database_code 2215744
_cod_database_fobs_code 2215744

loop_
_symmetry_equiv_pos_as_xyz
'x, y, z'
'-x, -y, -z'

loop_
_atom_site_type_symbol
_atom_site_label
_atom_site_fract_x
_atom_site_fract_y
_atom_site_fract_z
_atom_site_U_iso_or_equiv
_atom_site_adp_type
_atom_site_calc_flag
_atom_site_refinement_flags
_atom_site_occupancy
O O1 1.25506(18) 0.10599(15) -0.12691(14) 0.0839(5) Uani d . 1
O O2 1.17852(16) -0.00557(13) 0.04770(14) 0.0714(5) Uani d . 1
H H2 1.2296 0.0022 -0.0091 0.107 Uiso calc R 1
O O3 0.75851(15) 0.23654(13) 0.27682(12) 0.0659(4) Uani d . 1
O O4 -0.01889(19) 0.72134(16) 0.50337(15) 0.0900(6) Uani d . 1
O O5 0.04455(16) 0.82123(14) 0.31644(15) 0.0806(5) Uani d . 1
H H5 -0.0057 0.8143 0.3741 0.121 Uiso calc R 1
O O6 0.51181(14) 0.60928(13) 0.13071(12) 0.0654(4) Uani d . 1
C C1 1.1437(3) 0.3223(2) -0.1747(2) 0.0770(7) Uani d . 1
H H1A 1.2193 0.3005 -0.2357 0.115 Uiso calc R 1
H H1B 1.1555 0.3849 -0.1271 0.115 Uiso calc R 1
H H1C 1.0490 0.3557 -0.2078 0.115 Uiso calc R 1
C C2 1.1552(2) 0.2065(2) -0.10190(18) 0.0607(6) Uani d . 1
C C3 1.0534(2) 0.21320(18) -0.00314(17) 0.0516(5) Uani d . 1
C C4 0.9361(2) 0.32489(19) 0.02578(18) 0.0572(6) Uani d . 1
H H4 0.9228 0.3976 -0.0198 0.069 Uiso calc R 1
C C5 0.8411(2) 0.33011(19) 0.11839(18) 0.0588(6) Uani d . 1
H H5A 0.7641 0.4054 0.1355 0.071 Uiso calc R 1
C C6 0.8600(2) 0.22158(18) 0.18756(17) 0.0520(5) Uani d . 1
C C7 0.9741(2) 0.11066(18) 0.16346(17) 0.0547(5) Uani d . 1
H H7 0.9874 0.0391 0.2106 0.066 Uiso calc R 1
C C8 1.0694(2) 0.10604(18) 0.06845(17) 0.0527(5) Uani d . 1
C C9 0.7625(2) 0.12683(19) 0.34593(19) 0.0645(6) Uani d . 1
H H9A 0.8504 0.0962 0.3902 0.077 Uiso calc R 1
H H9B 0.7630 0.0597 0.2967 0.077 Uiso calc R 1
C C10 0.6288(2) 0.1659(2) 0.4252(2) 0.0645(6) Uani d . 1
H H10 0.5470 0.2320 0.3993 0.077 Uiso calc R 1
C C11 0.6145(2) 0.1161(2) 0.52906(19) 0.0606(6) Uani d . 1
C C12 0.7364(3) 0.0125(3) 0.5836(2) 0.0941(9) Uani d . 1
H H12A 0.7214 -0.0660 0.5777 0.141 Uiso calc R 1
H H12B 0.7383 0.0301 0.6639 0.141 Uiso calc R 1
H H12C 0.8283 0.0065 0.5445 0.141 Uiso calc R 1
C C13 0.4715(3) 0.1616(3) 0.5984(2) 0.0856(8) Uani d . 1
H H13A 0.3992 0.2257 0.5546 0.128 Uiso calc R 1
H H13B 0.4844 0.1963 0.6694 0.128 Uiso calc R 1
H H13C 0.4391 0.0921 0.6158 0.128 Uiso calc R 1
C C14 0.1377(3) 0.5350(2) 0.5921(2) 0.0778(7) Uani d . 1
H H14A 0.0582 0.5553 0.6498 0.117 Uiso calc R 1
H H14B 0.2264 0.5296 0.6273 0.117 Uiso calc R 1
H H14C 0.1511 0.4553 0.5590 0.117 Uiso calc R 1
C C15 0.1030(2) 0.6355(2) 0.49938(19) 0.0606(6) Uani d . 1
C C16 0.2095(2) 0.63136(18) 0.40422(17) 0.0505(5) Uani d . 1
C C17 0.3488(2) 0.53508(19) 0.39605(17) 0.0560(5) Uani d . 1
H H17 0.3753 0.4731 0.4546 0.067 Uiso calc R 1
C C18 0.4460(2) 0.52966(19) 0.30523(18) 0.0579(5) Uani d . 1
H H18 0.5372 0.4642 0.3014 0.070 Uiso calc R 1
C C19 0.4078(2) 0.62322(18) 0.21770(17) 0.0525(5) Uani d . 1
C C20 0.2732(2) 0.71977(19) 0.22245(18) 0.0577(6) Uani d . 1
H H20 0.2482 0.7816 0.1637 0.069 Uiso calc R 1
C C21 0.1748(2) 0.72438(18) 0.31532(18) 0.0551(5) Uani d . 1
C C22 0.4793(2) 0.6982(2) 0.03491(19) 0.0664(6) Uani d . 1
H H22A 0.4695 0.7813 0.0603 0.080 Uiso calc R 1
H H22B 0.3876 0.7042 0.0026 0.080 Uiso calc R 1
C C23 0.6022(2) 0.6528(2) -0.05365(18) 0.0615(6) Uani d . 1
H H23 0.6548 0.5661 -0.0546 0.074 Uiso calc R 1
C C24 0.6439(2) 0.7235(2) -0.13107(17) 0.0544(5) Uani d . 1
C C25 0.5709(3) 0.8638(2) -0.1387(2) 0.0821(8) Uani d . 1
H H25A 0.5021 0.8864 -0.1991 0.123 Uiso calc R 1
H H25B 0.6438 0.9013 -0.1559 0.123 Uiso calc R 1
H H25C 0.5198 0.8941 -0.0661 0.123 Uiso calc R 1
C C26 0.7666(2) 0.6677(2) -0.2193(2) 0.0732(7) Uani d . 1
H H26A 0.8070 0.5775 -0.2077 0.110 Uiso calc R 1
H H26B 0.8420 0.7020 -0.2112 0.110 Uiso calc R 1
H H26C 0.7298 0.6876 -0.2957 0.110 Uiso calc R 1

loop_
_atom_site_aniso_label
_atom_site_aniso_U_11
_atom_site_aniso_U_22
_atom_site_aniso_U_33
_atom_site_aniso_U_12
_atom_site_aniso_U_13
_atom_site_aniso_U_23
O1 0.0746(11) 0.0659(10) 0.0822(11) 0.0036(9) 0.0257(8) 0.0058(8)
O2 0.0646(10) 0.0475(9) 0.0814(11) 0.0004(7) 0.0168(8) 0.0050(7)
O3 0.0615(9) 0.0509(9) 0.0721(10) -0.0094(7) 0.0206(8) 0.0070(7)
O4 0.0756(11) 0.0713(11) 0.0987(13) -0.0046(9) 0.0356(9) 0.0059(9)
O5 0.0588(10) 0.0567(10) 0.1004(13) 0.0034(8) 0.0214(8) 0.0182(8)
O6 0.0519(8) 0.0619(9) 0.0695(10) -0.0094(7) 0.0118(7) 0.0138(7)
C1 0.0809(16) 0.0691(16) 0.0713(15) -0.0202(13) 0.0160(12) 0.0107(12)
C2 0.0568(13) 0.0573(13) 0.0577(13) -0.0102(11) 0.0054(10) 0.0039(10)
C3 0.0497(12) 0.0462(12) 0.0522(12) -0.0100(9) 0.0005(9) 0.0022(9)
C4 0.0573(13) 0.0445(12) 0.0597(13) -0.0084(10) 0.0029(10) 0.0088(9)
C5 0.0518(12) 0.0461(12) 0.0633(13) -0.0014(10) 0.0063(10) 0.0028(10)
C6 0.0481(11) 0.0480(12) 0.0541(12) -0.0118(10) 0.0036(9) 0.0031(9)
C7 0.0544(12) 0.0444(12) 0.0595(13) -0.0129(10) 0.0017(10) 0.0076(9)
C8 0.0460(11) 0.0430(11) 0.0601(13) -0.0057(9) 0.0001(10) 0.0002(10)
C9 0.0630(14) 0.0513(13) 0.0726(15) -0.0159(11) 0.0108(11) 0.0086(11)
C10 0.0568(13) 0.0524(13) 0.0785(16) -0.0151(10) 0.0098(11) 0.0010(11)
C11 0.0680(14) 0.0502(12) 0.0647(14) -0.0248(11) 0.0150(11) -0.0093(10)
C12 0.103(2) 0.0880(19) 0.0765(17) -0.0208(16) 0.0077(15) 0.0158(15)
C13 0.0884(18) 0.0832(18) 0.0893(18) -0.0396(15) 0.0300(15) -0.0158(14)
C14 0.0823(17) 0.0787(16) 0.0653(15) -0.0247(13) 0.0141(12) 0.0080(13)
C15 0.0632(14) 0.0516(13) 0.0637(14) -0.0184(11) 0.0113(11) -0.0078(10)
C16 0.0537(12) 0.0411(11) 0.0565(12) -0.0175(9) 0.0031(9) -0.0035(9)
C17 0.0567(13) 0.0490(12) 0.0571(13) -0.0137(10) -0.0015(10) 0.0053(10)
C18 0.0462(12) 0.0504(12) 0.0667(14) -0.0065(10) 0.0017(10) 0.0050(10)
C19 0.0463(12) 0.0494(12) 0.0591(13) -0.0156(10) 0.0059(10) 0.0010(10)
C20 0.0545(13) 0.0474(12) 0.0647(13) -0.0134(10) 0.0054(10) 0.0090(10)
C21 0.0493(12) 0.0409(11) 0.0681(14) -0.0097(9) 0.0069(10) 0.0013(10)
C22 0.0574(13) 0.0638(14) 0.0688(14) -0.0147(11) 0.0092(11) 0.0131(11)
C23 0.0564(13) 0.0536(13) 0.0652(14) -0.0107(10) 0.0079(10) 0.0005(11)
C24 0.0454(11) 0.0598(13) 0.0532(12) -0.0142(10) 0.0037(9) -0.0016(10)
C25 0.0835(17) 0.0684(16) 0.0835(17) -0.0186(13) 0.0140(13) 0.0111(13)
C26 0.0632(14) 0.0838(17) 0.0679(15) -0.0226(12) 0.0126(11) -0.0094(12)

loop_
_atom_type_symbol
_atom_type_description
_atom_type_scat_dispersion_real
_atom_type_scat_dispersion_imag
_atom_type_scat_source
C C 0.0033 0.0016
; International Tables
Vol. C, Tables 4.2.6.8 and 6.1.1.4
;
H H 0.0000 0.0000
; International Tables
Vol. C, Tables 4.2.6.8 and 6.1.1.4
;
O O 0.0106 0.0060
; International Tables
Vol. C, Tables 4.2.6.8 and 6.1.1.4
;

loop_
_geom_angle_atom_site_label_1
_geom_angle_atom_site_label_2
_geom_angle_atom_site_label_3
_geom_angle
C8 O2 H2 109.5
C6 O3 C9 118.25(15)
C21 O5 H5 109.5
C19 O6 C22 118.66(15)
C2 C1 H1A 109.5
C2 C1 H1B 109.5
H1A C1 H1B 109.5
C2 C1 H1C 109.5
H1A C1 H1C 109.5
H1B C1 H1C 109.5
O1 C2 C3 120.95(19)
O1 C2 C1 118.25(19)
C3 C2 C1 120.79(18)
C4 C3 C8 116.95(18)
C4 C3 C2 122.47(19)
C8 C3 C2 120.59(18)
C5 C4 C3 122.01(19)
C5 C4 H4 119.0
C3 C4 H4 119.0
C4 C5 C6 119.53(18)
C4 C5 H5A 120.2
C6 C5 H5A 120.2
O3 C6 C7 124.63(18)
O3 C6 C5 114.84(17)
C7 C6 C5 120.53(18)
C6 C7 C8 119.50(19)
C6 C7 H7 120.3
C8 C7 H7 120.3
O2 C8 C7 117.16(18)
O2 C8 C3 121.35(17)
C7 C8 C3 121.49(18)
O3 C9 C10 106.99(17)
O3 C9 H9A 110.3
C10 C9 H9A 110.3
O3 C9 H9B 110.3
C10 C9 H9B 110.3
H9A C9 H9B 108.6
C11 C10 C9 126.5(2)
C11 C10 H10 116.7
C9 C10 H10 116.7
C10 C11 C12 123.0(2)
C10 C11 C13 121.1(2)
C12 C11 C13 115.9(2)
C11 C12 H12A 109.5
C11 C12 H12B 109.5
H12A C12 H12B 109.5
C11 C12 H12C 109.5
H12A C12 H12C 109.5
H12B C12 H12C 109.5
C11 C13 H13A 109.5
C11 C13 H13B 109.5
H13A C13 H13B 109.5
C11 C13 H13C 109.5
H13A C13 H13C 109.5
H13B C13 H13C 109.5
C15 C14 H14A 109.5
C15 C14 H14B 109.5
H14A C14 H14B 109.5
C15 C14 H14C 109.5
H14A C14 H14C 109.5
H14B C14 H14C 109.5
O4 C15 C16 120.5(2)
O4 C15 C14 118.85(19)
C16 C15 C14 120.68(19)
C17 C16 C21 117.23(18)
C17 C16 C15 122.26(19)
C21 C16 C15 120.50(18)
C18 C17 C16 121.97(19)
C18 C17 H17 119.0
C16 C17 H17 119.0
C17 C18 C19 119.44(18)
C17 C18 H18 120.3
C19 C18 H18 120.3
O6 C19 C20 124.36(18)
O6 C19 C18 115.01(17)
C20 C19 C18 120.62(18)
C19 C20 C21 119.49(19)
C19 C20 H20 120.3
C21 C20 H20 120.3
O5 C21 C20 117.30(18)
O5 C21 C16 121.47(18)
C20 C21 C16 121.23(18)
O6 C22 C23 107.71(17)
O6 C22 H22A 110.2
C23 C22 H22A 110.2
O6 C22 H22B 110.2
C23 C22 H22B 110.2
H22A C22 H22B 108.5
C24 C23 C22 126.2(2)
C24 C23 H23 116.9
C22 C23 H23 116.9
C23 C24 C25 122.78(19)
C23 C24 C26 121.9(2)
C25 C24 C26 115.28(19)
C24 C25 H25A 109.5
C24 C25 H25B 109.5
H25A C25 H25B 109.5
C24 C25 H25C 109.5
H25A C25 H25C 109.5
H25B C25 H25C 109.5
C24 C26 H26A 109.5
C24 C26 H26B 109.5
H26A C26 H26B 109.5
C24 C26 H26C 109.5
H26A C26 H26C 109.5
H26B C26 H26C 109.5

loop_
_geom_bond_atom_site_label_1
_geom_bond_atom_site_label_2
_geom_bond_distance
O1 C2 1.234(2)
O2 C8 1.347(2)
O2 H2 0.8200
O3 C6 1.357(2)
O3 C9 1.437(2)
O4 C15 1.234(2)
O5 C21 1.346(2)
O5 H5 0.8200
O6 C19 1.355(2)
O6 C22 1.433(2)
C1 C2 1.500(3)
C1 H1A 0.9600
C1 H1B 0.9600
C1 H1C 0.9600
C2 C3 1.451(3)
C3 C4 1.403(3)
C3 C8 1.404(3)
C4 C5 1.360(3)
C4 H4 0.9300
C5 C6 1.397(3)
C5 H5A 0.9300
C6 C7 1.371(3)
C7 C8 1.384(3)
C7 H7 0.9300
C9 C10 1.486(3)
C9 H9A 0.9700
C9 H9B 0.9700
C10 C11 1.324(3)
C10 H10 0.9300
C11 C12 1.485(3)
C11 C13 1.495(3)
C12 H12A 0.9600
C12 H12B 0.9600
C12 H12C 0.9600
C13 H13A 0.9600
C13 H13B 0.9600
C13 H13C 0.9600
C14 C15 1.488(3)
C14 H14A 0.9600
C14 H14B 0.9600
C14 H14C 0.9600
C15 C16 1.456(3)
C16 C17 1.402(3)
C16 C21 1.403(3)
C17 C18 1.358(3)
C17 H17 0.9300
C18 C19 1.396(3)
C18 H18 0.9300
C19 C20 1.373(3)
C20 C21 1.384(3)
C20 H20 0.9300
C22 C23 1.483(3)
C22 H22A 0.9700
C22 H22B 0.9700
C23 C24 1.318(3)
C23 H23 0.9300
C24 C25 1.491(3)
C24 C26 1.494(3)
C25 H25A 0.9600
C25 H25B 0.9600
C25 H25C 0.9600
C26 H26A 0.9600
C26 H26B 0.9600
C26 H26C 0.9600

loop_
_geom_hbond_atom_site_label_D
_geom_hbond_atom_site_label_H
_geom_hbond_atom_site_label_A
_geom_hbond_distance_DH
_geom_hbond_distance_HA
_geom_hbond_distance_DA
_geom_hbond_angle_DHA
_geom_hbond_publ_flag
O2 H2 O1 0.82 1.82 2.548(2) 146.6 yes
O5 H5 O4 0.82 1.81 2.539(2) 146.7 yes

loop_
_geom_torsion_atom_site_label_1
_geom_torsion_atom_site_label_2
_geom_torsion_atom_site_label_3
_geom_torsion_atom_site_label_4
_geom_torsion
O1 C2 C3 C4 -178.1(2)
C1 C2 C3 C4 3.3(3)
O1 C2 C3 C8 2.1(3)
C1 C2 C3 C8 -176.5(2)
C8 C3 C4 C5 -0.3(3)
C2 C3 C4 C5 179.8(2)
C3 C4 C5 C6 0.1(3)
C9 O3 C6 C7 -5.3(3)
C9 O3 C6 C5 174.66(19)
C4 C5 C6 O3 -179.31(18)
C4 C5 C6 C7 0.7(3)
O3 C6 C7 C8 178.76(18)
C5 C6 C7 C8 -1.2(3)
C6 C7 C8 O2 -179.17(19)
C6 C7 C8 C3 1.0(3)
C4 C3 C8 O2 179.93(19)
C2 C3 C8 O2 -0.2(3)
C4 C3 C8 C7 -0.3(3)
C2 C3 C8 C7 179.59(19)
C6 O3 C9 C10 -172.10(18)
O3 C9 C10 C11 -151.6(2)
C9 C10 C11 C12 1.7(4)
C9 C10 C11 C13 -177.8(2)
O4 C15 C16 C17 -179.6(2)
C14 C15 C16 C17 -0.9(3)
O4 C15 C16 C21 -0.5(3)
C14 C15 C16 C21 178.3(2)
C21 C16 C17 C18 -1.2(3)
C15 C16 C17 C18 178.0(2)
C16 C17 C18 C19 0.8(3)
C22 O6 C19 C20 -2.0(3)
C22 O6 C19 C18 177.42(19)
C17 C18 C19 O6 -179.76(19)
C17 C18 C19 C20 -0.4(3)
O6 C19 C20 C21 179.64(19)
C18 C19 C20 C21 0.3(3)
C19 C20 C21 O5 179.63(19)
C19 C20 C21 C16 -0.7(3)
C17 C16 C21 O5 -179.22(19)
C15 C16 C21 O5 1.6(3)
C17 C16 C21 C20 1.1(3)
C15 C16 C21 C20 -178.05(19)
C19 O6 C22 C23 -173.05(18)
O6 C22 C23 C24 -153.2(2)
C22 C23 C24 C25 0.7(4)
C22 C23 C24 C26 -178.0(2)

loop_
_cod_related_entry_id
_cod_related_entry_database
_cod_related_entry_code
1 ChemSpider 9108204
